data_7204510
loop_
_publ_author_name
'Grossel, Martin C.'
'Merckel, Daniel A. S.'
'Hutchings, Michael G.'

_publ_section_title
;
 The effect of preorganisation on the solid state behaviour of simple
 'aromatic-cored' bis(guanidinium) sulfatesElectronic supplementary
 information (ESI) available: full details of crystallographic data
 collection for compounds 2&#x00B7;H2SO4 and
 3&#x00B7;H2SO4&#x00B7;2H2O. See
 http://www.rsc.org/suppdata/ce/b2/b207803a/
;
_journal_issue 16
_journal_name_full CrystEngComm
_journal_page_first 77
_journal_paper_doi 10.1039/b207803a
_journal_volume 5
_journal_year 2003
_chemical_formula_sum 'C10 H18 N6 O8 S'
_chemical_formula_weight 382.36
_chemical_name_systematic
;
?
;
_space_group_IT_number 15
_symmetry_cell_setting monoclinic
_symmetry_space_group_name_Hall '-C 2yc'
_symmetry_space_group_name_H-M 'C 1 2/c 1'
_atom_sites_solution_hydrogens geom
_atom_sites_solution_primary direct
_atom_sites_solution_secondary difmap
_audit_creation_method SHELXL-97
_cell_angle_alpha 90.00
_cell_angle_beta 93.656(4)
_cell_angle_gamma 90.00
_cell_formula_units_Z 4
_cell_length_a 9.4365(5)
_cell_length_b 23.7247(19)
_cell_length_c 7.0598(4)
_cell_measurement_reflns_used 3241
_cell_measurement_temperature 150(2)
_cell_measurement_theta_max 27.485
_cell_measurement_theta_min 2.910
_cell_volume 1577.32(18)
_computing_cell_refinement ' DENZO (Otwinowski & Minor, 1997) and COLLECT (Hooft, 1998)'
_computing_data_collection ' DENZO (Otwinowski and Minor, 1997)'
_computing_data_reduction ' DENZO (Otwinowski & Minor, 1997) and COLLECT (Hooft, 1998)'
_computing_molecular_graphics 'PLATON (Spek, 1990)'
_computing_structure_refinement 'SHELXL-97 (Sheldrick, 1997b)'
_computing_structure_solution 'SHELXS-97 (Sheldrick, 1997a)'
_diffrn_ambient_temperature 120(2)
_diffrn_detector_area_resol_mean 9.091
_diffrn_measured_fraction_theta_full 0.994
_diffrn_measured_fraction_theta_max 0.994
_diffrn_measurement_device_type 'Nonius KappaCCD Area Detector'
_diffrn_measurement_method '\f and \w scans to fill Ewald Sphere'
_diffrn_radiation_monochromator graphite
_diffrn_radiation_source 'Nonius FR591 rotating anode'
_diffrn_radiation_type MoK\a
_diffrn_radiation_wavelength 0.71073
_diffrn_reflns_av_R_equivalents 0.1266
_diffrn_reflns_av_sigmaI/netI 0.1034
_diffrn_reflns_limit_h_max 12
_diffrn_reflns_limit_h_min -12
_diffrn_reflns_limit_k_max 30
_diffrn_reflns_limit_k_min -30
_diffrn_reflns_limit_l_max 9
_diffrn_reflns_limit_l_min -9
_diffrn_reflns_number 11925
_diffrn_reflns_theta_full 27.49
_diffrn_reflns_theta_max 27.49
_diffrn_reflns_theta_min 3.36
_exptl_absorpt_coefficient_mu 0.263
_exptl_absorpt_correction_T_max 0.9948
_exptl_absorpt_correction_T_min 0.9493
_exptl_absorpt_correction_type multi-scan
_exptl_absorpt_process_details 'SORTAV Blessing (1997)'
_exptl_crystal_colour Colourless
_exptl_crystal_density_diffrn 1.610
_exptl_crystal_density_method 'not measured'
_exptl_crystal_description Needle
_exptl_crystal_F_000 800
_exptl_crystal_size_max 0.20
_exptl_crystal_size_mid 0.02
_exptl_crystal_size_min 0.02
_refine_diff_density_max 0.411
_refine_diff_density_min -0.460
_refine_diff_density_rms 0.096
_refine_ls_extinction_method none
_refine_ls_goodness_of_fit_ref 1.027
_refine_ls_hydrogen_treatment mixed
_refine_ls_matrix_type full
_refine_ls_number_parameters 123
_refine_ls_number_reflns 1805
_refine_ls_number_restraints 3
_refine_ls_restrained_S_all 1.027
_refine_ls_R_factor_all 0.1175
_refine_ls_R_factor_gt 0.0542
_refine_ls_shift/su_max 0.000
_refine_ls_shift/su_mean 0.000
_refine_ls_structure_factor_coef Fsqd
_refine_ls_weighting_details 'calc w=1/[\s^2^(Fo^2^)+(0.0679P)^2^+0.0000P] where P=(Fo^2^+2Fc^2^)/3'
_refine_ls_weighting_scheme calc
_refine_ls_wR_factor_gt 0.1226
_refine_ls_wR_factor_ref 0.1445
_reflns_number_gt 1063
_reflns_number_total 1805
_reflns_threshold_expression >2sigma(I)
_cod_data_source_file b207803a.txt
_cod_data_source_block 3.H2SO4
_cod_depositor_comments
;
The following automatic conversions were performed:
'_symmetry_cell_setting' value 'Monoclinic' changed to 'monoclinic'
according to '/home/saulius/struct/CIF-dictionaries/cif_core.dic'
dictionary named 'cif_core.dic' version 2.4.1 from 2010-06-29.

Automatic conversion script
Id: cif_fix_enum 1527 2010-12-29 10:47:43Z saulius 
;
_cod_original_sg_symbol_H-M C2/c
_cod_database_code 7204510

loop_
_symmetry_equiv_pos_as_xyz
'x, y, z'
'-x, y, -z+1/2'
'x+1/2, y+1/2, z'
'-x+1/2, y+1/2, -z+1/2'
'-x, -y, -z'
'x, -y, z-1/2'
'-x+1/2, -y+1/2, -z'
'x+1/2, -y+1/2, z-1/2'

loop_
_atom_site_label
_atom_site_type_symbol
_atom_site_fract_x
_atom_site_fract_y
_atom_site_fract_z
_atom_site_U_iso_or_equiv
_atom_site_adp_type
_atom_site_occupancy
_atom_site_symmetry_multiplicity
_atom_site_calc_flag
_atom_site_refinement_flags
_atom_site_disorder_assembly
_atom_site_disorder_group
C1 C 0.0000 0.58622(17) 0.2500 0.0225(10) Uani 1 2 d S . .
H1 H 0.0000 0.6263 0.2500 0.027 Uiso 1 2 calc SR . .
C2 C -0.1193(3) 0.55711(12) 0.2954(4) 0.0198(7) Uani 1 1 d . . .
H2 H -0.2015 0.5773 0.3268 0.024 Uiso 1 1 calc R . .
C3 C -0.1211(3) 0.49842(12) 0.2961(4) 0.0166(7) Uani 1 1 d . . .
C4 C -0.2527(3) 0.47110(12) 0.3558(4) 0.0176(7) Uani 1 1 d . . .
C5 C -0.3643(3) 0.38039(12) 0.4162(4) 0.0188(7) Uani 1 1 d . . .
C6 C 0.0000 0.46936(18) 0.2500 0.0186(9) Uani 1 2 d S . .
H6 H 0.0000 0.4293 0.2500 0.022 Uiso 1 2 calc SR . .
N1 N -0.2611(3) 0.41333(10) 0.3426(3) 0.0194(6) Uani 1 1 d . . .
H1A H -0.1950 0.3960 0.2822 0.023 Uiso 1 1 calc R . .
N2 N -0.3505(3) 0.32545(10) 0.3996(3) 0.0251(6) Uani 1 1 d . . .
H2A H -0.4149 0.3028 0.4429 0.030 Uiso 1 1 calc R . .
H2B H -0.2770 0.3114 0.3452 0.030 Uiso 1 1 calc R . .
N3 N -0.4720(3) 0.40265(10) 0.4960(3) 0.0233(6) Uani 1 1 d . . .
H3A H -0.5376 0.3808 0.5404 0.028 Uiso 1 1 calc R . .
H3B H -0.4791 0.4395 0.5056 0.028 Uiso 1 1 calc R . .
O1 O -0.3482(2) 0.49892(8) 0.4182(3) 0.0241(5) Uani 1 1 d . . .
S1 S 0.0000 0.30326(4) 0.2500 0.0221(3) Uani 1 2 d S . .
O2 O 0.0877(2) 0.26762(8) 0.1340(3) 0.0277(6) Uani 1 1 d . . .
O3 O -0.0944(2) 0.33983(8) 0.1295(3) 0.0242(5) Uani 1 1 d . . .
O1W O -0.3277(3) 0.67336(10) 0.3773(3) 0.0314(6) Uani 1 1 d D . .
H1WA H -0.252(3) 0.6775(16) 0.451(5) 0.074(15) Uiso 1 1 d D . .
H1WB H -0.340(4) 0.7073(10) 0.333(6) 0.079(15) Uiso 1 1 d D . .

loop_
_atom_site_aniso_label
_atom_site_aniso_U_11
_atom_site_aniso_U_22
_atom_site_aniso_U_33
_atom_site_aniso_U_23
_atom_site_aniso_U_13
_atom_site_aniso_U_12
C1 0.026(3) 0.018(2) 0.024(2) 0.000 0.0060(19) 0.000
C2 0.0205(17) 0.0182(16) 0.0207(15) 0.0002(13) 0.0030(12) 0.0044(13)
C3 0.0185(17) 0.0174(15) 0.0139(15) 0.0004(12) 0.0008(12) 0.0003(12)
C4 0.0176(17) 0.0194(16) 0.0156(14) 0.0005(12) -0.0002(12) 0.0017(13)
C5 0.0135(16) 0.0229(17) 0.0203(15) 0.0018(13) 0.0030(12) -0.0014(13)
C6 0.019(2) 0.019(2) 0.017(2) 0.000 -0.0018(17) 0.000
N1 0.0137(14) 0.0190(13) 0.0259(14) 0.0008(10) 0.0050(11) 0.0020(11)
N2 0.0217(15) 0.0205(14) 0.0344(15) 0.0003(12) 0.0110(11) -0.0031(12)
N3 0.0164(14) 0.0239(14) 0.0303(15) 0.0037(11) 0.0065(11) -0.0016(12)
O1 0.0185(13) 0.0229(12) 0.0316(12) -0.0010(9) 0.0065(10) 0.0027(9)
S1 0.0183(6) 0.0176(6) 0.0309(6) 0.000 0.0051(5) 0.000
O2 0.0246(14) 0.0211(12) 0.0387(13) -0.0058(10) 0.0118(10) 0.0020(10)
O3 0.0234(13) 0.0207(11) 0.0281(12) 0.0012(9) -0.0001(10) 0.0006(10)
O1W 0.0252(14) 0.0272(14) 0.0411(14) 0.0086(11) -0.0031(11) -0.0041(11)

loop_
_atom_type_symbol
_atom_type_description
_atom_type_scat_dispersion_real
_atom_type_scat_dispersion_imag
_atom_type_scat_source
C C 0.0033 0.0016 'International Tables Vol C Tables 4.2.6.8 and 6.1.1.4'
H H 0.0000 0.0000 'International Tables Vol C Tables 4.2.6.8 and 6.1.1.4'
N N 0.0061 0.0033 'International Tables Vol C Tables 4.2.6.8 and 6.1.1.4'
O O 0.0106 0.0060 'International Tables Vol C Tables 4.2.6.8 and 6.1.1.4'
S S 0.1246 0.1234 'International Tables Vol C Tables 4.2.6.8 and 6.1.1.4'

loop_
_geom_angle_atom_site_label_1
_geom_angle_atom_site_label_2
_geom_angle_atom_site_label_3
_geom_angle
_geom_angle_site_symmetry_1
_geom_angle_site_symmetry_3
_geom_angle_publ_flag
C2 C1 C2 119.8(4) 2 . ?
C2 C1 H1 120.1 2 . ?
C2 C1 H1 120.1 . . ?
C1 C2 C3 120.9(3) . . ?
C1 C2 H2 119.6 . . ?
C3 C2 H2 119.6 . . ?
C2 C3 C6 119.0(3) . . ?
C2 C3 C4 116.6(3) . . ?
C6 C3 C4 124.3(3) . . ?
O1 C4 N1 121.5(3) . . ?
O1 C4 C3 121.0(3) . . ?
N1 C4 C3 117.5(3) . . ?
N3 C5 N2 121.5(3) . . ?
N3 C5 N1 121.5(3) . . ?
N2 C5 N1 116.9(3) . . ?
C3 C6 C3 120.6(4) . 2 ?
C3 C6 H6 119.7 . . ?
C3 C6 H6 119.7 2 . ?
C4 N1 C5 125.4(2) . . ?
C4 N1 H1A 117.3 . . ?
C5 N1 H1A 117.3 . . ?
C5 N2 H2A 120.0 . . ?
C5 N2 H2B 120.0 . . ?
H2A N2 H2B 120.0 . . ?
C5 N3 H3A 120.0 . . ?
C5 N3 H3B 120.0 . . ?
H3A N3 H3B 120.0 . . ?
O2 S1 O2 109.72(17) 2 . ?
O2 S1 O3 108.60(11) 2 . ?
O2 S1 O3 111.01(11) . . ?
O2 S1 O3 111.01(11) 2 2 ?
O2 S1 O3 108.60(11) . 2 ?
O3 S1 O3 107.88(17) . 2 ?
H1WA O1W H1WB 102(2) . . ?

loop_
_geom_bond_atom_site_label_1
_geom_bond_atom_site_label_2
_geom_bond_distance
_geom_bond_site_symmetry_2
_geom_bond_publ_flag
C1 C2 1.376(3) 2 ?
C1 C2 1.376(3) . ?
C1 H1 0.9500 . ?
C2 C3 1.393(4) . ?
C2 H2 0.9500 . ?
C3 C6 1.391(3) . ?
C3 C4 1.485(4) . ?
C4 O1 1.222(3) . ?
C4 N1 1.375(4) . ?
C5 N3 1.305(4) . ?
C5 N2 1.316(4) . ?
C5 N1 1.376(4) . ?
C6 C3 1.391(3) 2 ?
C6 H6 0.9500 . ?
N1 H1A 0.8800 . ?
N2 H2A 0.8800 . ?
N2 H2B 0.8800 . ?
N3 H3A 0.8800 . ?
N3 H3B 0.8800 . ?
S1 O2 1.469(2) 2 ?
S1 O2 1.469(2) . ?
S1 O3 1.474(2) . ?
S1 O3 1.474(2) 2 ?
O1W H1WA 0.860(18) . ?
O1W H1WB 0.870(18) . ?
